data_1570060
loop_
_publ_author_name
'Senthil, Shuruthi'
'Kwon, Seongyeon'
'Kong, Richard Y.'
'MacMillan, Samantha N.'
'Zatsepin, Pavel'
'Gau, Michael R.'
'Carroll, Patrick J.'
'Baik, Mu-Hyun'
'Lancaster, Kyle M.'
'Mindiola, Daniel J.'

_publ_section_title
;
 Tellurolate: an effective Te-atom transfer reagent to prepare the triad
 of group 5 metal bis(tellurides).
;
_journal_issue 43
_journal_name_full 'Chemical science'
_journal_page_first 12277
_journal_page_last 12282
_journal_paper_doi 10.1039/d3sc03470d
_journal_volume 14
_journal_year 2023
_chemical_formula_moiety 'C26 H40 N Nb P2 Te2, 2.5(C4 H8 O)'
_chemical_formula_sum 'C36 H60 N Nb O2.5 P2 Te2'
_chemical_formula_weight 956.90
_space_group_crystal_system triclinic
_space_group_IT_number 2
_space_group_name_Hall '-P 1'
_space_group_name_H-M_alt 'P -1'
_atom_sites_solution_hydrogens geom
_atom_sites_solution_primary dual
_audit_creation_date 2023-05-08
_audit_creation_method
;
Olex2 1.5
(compiled 2021.10.07 svn.r9718050b for OlexSys, GUI svn.r6410)
;
_audit_update_record
;
2023-05-10 deposited with the CCDC.	2023-10-05 downloaded from the CCDC.
;
_cell_angle_alpha 64.365(2)
_cell_angle_beta 77.8010(10)
_cell_angle_gamma 88.8530(10)
_cell_formula_units_Z 2
_cell_length_a 11.5657(2)
_cell_length_b 13.6873(2)
_cell_length_c 14.3677(2)
_cell_measurement_reflns_used 37264
_cell_measurement_temperature 100
_cell_measurement_theta_max 27.4580
_cell_measurement_theta_min 2.1210
_cell_volume 1997.68(6)
_computing_cell_refinement 'CrysAlisPro 1.171.41.104a (Rigaku OD, 2021)'
_computing_data_collection 'CrysAlisPro 1.171.41.104a (Rigaku OD, 2021)'
_computing_data_reduction 'CrysAlisPro 1.171.41.104a (Rigaku OD, 2021)'
_computing_molecular_graphics 'Olex2 1.5 (Dolomanov et al., 2009)'
_computing_publication_material 'Olex2 1.5 (Dolomanov et al., 2009)'
_computing_structure_refinement 'SHELXL 2018/3 (Sheldrick, 2015)'
_computing_structure_solution 'SHELXT (Sheldrick, 2018)'
_diffrn_ambient_environment N~2~
_diffrn_ambient_temperature 100
_diffrn_detector 'HPC area detector'
_diffrn_detector_area_resol_mean 10.0000
_diffrn_detector_type 'HyPix 3000HE'
_diffrn_measured_fraction_theta_full 0.997
_diffrn_measured_fraction_theta_max 0.992
_diffrn_measurement_details
;
List of Runs (angles in degrees, time in seconds):

  # Type    Start    End  Width  t~exp~   \w     \q     \k     \f   Frames
#--------------------------------------------------------------------------
  1  \w    -47.00  93.00   0.50   20.86    --   14.70   9.00 -86.00  280
  2  \w    -63.00   4.00   0.50   20.86    --   14.70  -9.00  98.00  134
  3  \w    -47.00  93.00   0.50   20.86    --   14.70   9.00 -86.00  280
  4  \w    -82.00   3.00   0.50   20.86    --  -14.00 -37.00 -30.00  170
  5  \w    -47.00  64.00   0.50   20.86    --  -14.00   9.00 -86.00  222
  6  \w    -22.00  15.00   0.50   20.86    --  -14.00 -80.00 135.27   74
  7  \w    -43.00  22.00   0.50   20.86    --  -14.00  80.00-110.74  130
  8  \w    -25.00  14.00   0.50   20.86    --  -14.00 -77.00 -16.82   78
  9  \w    -22.00  15.00   0.50   20.86    --  -14.00 -80.00 161.99   74
 10  \w    -24.00  15.00   0.50   20.86    --  -14.00 -78.00 -65.07   78
 11  \w    -48.00   1.00   0.50   20.86    --  -14.00 -57.00 -30.00   98
 12  \w    -88.00 -30.00   0.50   20.86    --  -14.00  -9.00  98.00  116
 13  \w    -14.00  13.00   0.50   20.86    --  -14.00 -80.00 -18.95   54
 14  \w    -30.00   6.00   0.50   20.86    --  -14.00  37.00   0.00   72
 15  \w    -36.00  10.00   0.50   20.86    --  -14.00  77.00 -30.00   92
 16  \w    -22.00   3.00   0.50   20.86    --  -14.00 -80.00-106.38   50
 17  \w    -20.00   7.00   0.50   20.86    --  -14.00 -80.00 -94.37   54
 18  \w    -59.00  -4.00   0.50   20.86    --  -14.00 -57.00  60.00  110
 19  \w    -58.00  -1.00   0.50   20.86    --  -14.00 -57.00 150.00  114
 20  \w    -28.00  -1.00   0.50   20.86    --  -14.00  77.00   0.00   54
 21  \w    -15.00  15.00   0.50   20.86    --  -14.00 -80.00  94.60   60
 22  \w    -24.00  14.00   0.50   20.86    --  -14.00 -77.00  60.00   76
 23  \w    -17.00  12.00   0.50   20.86    --  -14.00 -80.00  16.51   58
 24  \w    -21.00  44.00   0.50   20.86    --   14.70 -80.00 174.17  130
 25  \w     -7.00  43.00   0.50   20.86    --   14.70  57.00 -30.00  100
 26  \w    -14.00  11.00   0.50   20.86    --   14.70  80.00 -31.30   50
 27  \w     39.00  82.00   0.50   20.86    --   14.70  37.00 -60.00   86
 28  \w     -1.00  41.00   0.50   20.86    --   14.70  57.00-180.00   84
 29  \w      5.00  32.00   0.50   20.86    --   14.70  37.00 -60.00   54
 30  \w    -12.00  16.00   0.50   20.86    --   14.70  78.00 140.54   56
 31  \w    -59.00  -5.00   0.50   20.86    --   14.70 -19.00 -90.00  108
 32  \w     -2.00  53.00   0.50   20.86    --   14.70  57.00 120.00  110
 33  \w     -8.00  58.00   0.50   20.86    --   14.70  57.00-120.00  132
 34  \w    -12.00  18.00   0.50   20.86    --   14.70  77.00 -60.00   60
 35  \w    -18.00   8.00   0.50   20.86    --   14.70 -80.00 118.07   52
 36  \w    -58.00   4.00   0.50   20.86    --   14.70 -19.00   0.00  124
 37  \w     34.00  85.00   0.50   20.86    --   14.70  19.00 120.00  102
 38  \w     -8.00  17.00   0.50   20.86    --   14.70  80.00  15.87   50
 39  \w     -6.00  24.00   0.50   20.86    --   14.70  77.00 -30.00   60
 40  \w     23.00  59.00   0.50   20.86    --   14.70  57.00  60.00   72
;
_diffrn_measurement_device '\k-geometry diffractometer'
_diffrn_measurement_device_type 'Rigaku XtaLAB Synergy-i'
_diffrn_measurement_method '\w scans'
_diffrn_orient_matrix_type 'CrysAlisPro convention (1999,Acta A55,543-557)'
_diffrn_orient_matrix_UB_11 0.0552233000
_diffrn_orient_matrix_UB_12 0.0265870000
_diffrn_orient_matrix_UB_13 -0.0066171000
_diffrn_orient_matrix_UB_21 0.0293144000
_diffrn_orient_matrix_UB_22 -0.0457824000
_diffrn_orient_matrix_UB_23 -0.0006797000
_diffrn_orient_matrix_UB_31 0.0073474000
_diffrn_orient_matrix_UB_32 0.0228655000
_diffrn_orient_matrix_UB_33 -0.0558012000
_diffrn_radiation_monochromator mirror
_diffrn_radiation_probe x-ray
_diffrn_radiation_type 'Mo K\a'
_diffrn_radiation_wavelength 0.71073
_diffrn_reflns_av_R_equivalents 0.0470
_diffrn_reflns_av_unetI/netI 0.0387
_diffrn_reflns_Laue_measured_fraction_full 0.997
_diffrn_reflns_Laue_measured_fraction_max 0.992
_diffrn_reflns_limit_h_max 15
_diffrn_reflns_limit_h_min -14
_diffrn_reflns_limit_k_max 17
_diffrn_reflns_limit_k_min -17
_diffrn_reflns_limit_l_max 18
_diffrn_reflns_limit_l_min -18
_diffrn_reflns_number 62949
_diffrn_reflns_point_group_measured_fraction_full 0.997
_diffrn_reflns_point_group_measured_fraction_max 0.992
_diffrn_reflns_theta_full 25.242
_diffrn_reflns_theta_max 27.484
_diffrn_reflns_theta_min 2.135
_diffrn_source 'micro-focus sealed X-ray tube'
_diffrn_source_type 'PhotonJet (Mo) X-ray Source'
_exptl_absorpt_coefficient_mu 1.844
_exptl_absorpt_correction_T_max 1.00000
_exptl_absorpt_correction_T_min 0.34594
_exptl_absorpt_correction_type multi-scan
_exptl_absorpt_process_details 'SCALE3 ABSPACK'
_exptl_crystal_colour green
_exptl_crystal_colour_primary green
_exptl_crystal_density_diffrn 1.591
_exptl_crystal_description plank
_exptl_crystal_F_000 956
_exptl_crystal_size_max 0.52
_exptl_crystal_size_mid 0.17
_exptl_crystal_size_min 0.15
_refine_diff_density_max 2.631
_refine_diff_density_min -1.177
_refine_diff_density_rms 0.171
_refine_ls_extinction_method none
_refine_ls_goodness_of_fit_ref 1.066
_refine_ls_hydrogen_treatment constr
_refine_ls_matrix_type full
_refine_ls_number_parameters 434
_refine_ls_number_reflns 9088
_refine_ls_number_restraints 50
_refine_ls_restrained_S_all 1.070
_refine_ls_R_factor_all 0.0681
_refine_ls_R_factor_gt 0.0558
_refine_ls_shift/su_max 0.001
_refine_ls_shift/su_mean 0.000
_refine_ls_structure_factor_coef Fsqd
_refine_ls_weighting_details 'w=1/[\s^2^(Fo^2^)+(0.0743P)^2^+8.1562P] where P=(Fo^2^+2Fc^2^)/3'
_refine_ls_weighting_scheme calc
_refine_ls_wR_factor_gt 0.1402
_refine_ls_wR_factor_ref 0.1464
_reflns_number_gt 7517
_reflns_number_total 9088
_reflns_threshold_expression 'I > 2\s(I)'
_cod_data_source_file d3sc03470d2.cif
_cod_data_source_block 9832_complex2
_cod_depositor_comments 'Adding full bibliography for 1570059--1570061.cif.'
_cod_original_formula_sum 'C36 H60 N Nb O2.50 P2 Te2'
_cod_database_code 1570060
_shelx_shelxl_version_number 2018/3
_olex2_submission_special_instructions 'No special instructions were received'
_oxdiff_exptl_absorpt_empirical_details
;
Empirical correction (ABSPACK) includes:
- Absorption correction using spherical harmonics
- Frame scaling
;
_oxdiff_exptl_absorpt_empirical_full_max 1.909
_oxdiff_exptl_absorpt_empirical_full_min 0.582

loop_
_space_group_symop_operation_xyz
'x, y, z'
'-x, -y, -z'

loop_
_atom_site_label
_atom_site_type_symbol
_atom_site_fract_x
_atom_site_fract_y
_atom_site_fract_z
_atom_site_U_iso_or_equiv
_atom_site_adp_type
_atom_site_occupancy
_atom_site_site_symmetry_order
_atom_site_calc_flag
_atom_site_refinement_flags_posn
_atom_site_refinement_flags_adp
_atom_site_refinement_flags_occupancy
_atom_site_disorder_assembly
_atom_site_disorder_group
Te1 Te 0.78834(4) 0.63362(3) -0.00018(3) 0.03280(12) Uani 1 1 d . . . . .
Te2 Te 0.79606(4) 0.60353(3) 0.30083(3) 0.03403(12) Uani 1 1 d . . . . .
Nb1 Nb 0.67390(4) 0.57020(4) 0.18923(3) 0.02055(12) Uani 1 1 d . . . . .
P1 P 0.68480(12) 0.36351(11) 0.24192(10) 0.0218(3) Uani 1 1 d . . . . .
P2 P 0.53805(12) 0.72569(10) 0.18089(10) 0.0214(3) Uani 1 1 d . . . . .
N1 N 0.4940(4) 0.4989(3) 0.2489(3) 0.0208(9) Uani 1 1 d . . . . .
C1 C 0.3990(5) 0.5559(4) 0.2081(4) 0.0220(10) Uani 1 1 d . . . . .
C2 C 0.2995(5) 0.5046(4) 0.1998(4) 0.0253(11) Uani 1 1 d . . . . .
H2 H 0.293440 0.427945 0.224499 0.030 Uiso 1 1 calc R U . . .
C3 C 0.2114(5) 0.5644(5) 0.1565(4) 0.0286(12) Uani 1 1 d . . . . .
H3 H 0.145497 0.527502 0.152177 0.034 Uiso 1 1 calc R U . . .
C4 C 0.2151(5) 0.6770(5) 0.1188(4) 0.0277(12) Uani 1 1 d . . . . .
C5 C 0.3142(5) 0.7286(4) 0.1258(4) 0.0246(11) Uani 1 1 d . . . . .
H5 H 0.320057 0.805382 0.099908 0.029 Uiso 1 1 calc R U . . .
C6 C 0.4045(5) 0.6695(4) 0.1699(4) 0.0233(10) Uani 1 1 d . . . . .
C7 C 0.1167(6) 0.7414(5) 0.0719(5) 0.0362(13) Uani 1 1 d . . . . .
H7A H 0.111465 0.732814 0.008652 0.054 Uiso 1 1 calc R U . . .
H7B H 0.133942 0.818419 0.052604 0.054 Uiso 1 1 calc R U . . .
H7C H 0.041156 0.714530 0.124274 0.054 Uiso 1 1 calc R U . . .
C8 C 0.5701(5) 0.8663(4) 0.0740(4) 0.0258(11) Uani 1 1 d . . . . .
H8 H 0.499451 0.907431 0.082717 0.031 Uiso 1 1 calc R U . . .
C9 C 0.5914(6) 0.8708(5) -0.0360(4) 0.0309(12) Uani 1 1 d . . . . .
H9A H 0.662005 0.833170 -0.047573 0.046 Uiso 1 1 calc R U . . .
H9B H 0.603499 0.946865 -0.089342 0.046 Uiso 1 1 calc R U . . .
H9C H 0.522357 0.835379 -0.041946 0.046 Uiso 1 1 calc R U . . .
C10 C 0.6763(6) 0.9208(5) 0.0878(5) 0.0385(15) Uani 1 1 d . . . . .
H10A H 0.652660 0.932734 0.151487 0.058 Uiso 1 1 calc R U . . .
H10B H 0.701897 0.990683 0.025735 0.058 Uiso 1 1 calc R U . . .
H10C H 0.741926 0.873526 0.095065 0.058 Uiso 1 1 calc R U . . .
C11 C 0.4945(5) 0.7423(4) 0.3048(4) 0.0244(11) Uani 1 1 d . . . . .
H11 H 0.567683 0.768557 0.316583 0.029 Uiso 1 1 calc R U . . .
C12 C 0.4041(6) 0.8272(5) 0.2982(5) 0.0351(14) Uani 1 1 d . . . . .
H12A H 0.440932 0.899306 0.246029 0.053 Uiso 1 1 calc R U . . .
H12B H 0.377911 0.827048 0.367739 0.053 Uiso 1 1 calc R U . . .
H12C H 0.335499 0.809341 0.276687 0.053 Uiso 1 1 calc R U . . .
C13 C 0.4478(5) 0.6331(4) 0.4008(4) 0.0268(11) Uani 1 1 d . . . . .
H13A H 0.374879 0.605680 0.392473 0.040 Uiso 1 1 calc R U . . .
H13B H 0.430896 0.643450 0.465578 0.040 Uiso 1 1 calc R U . . .
H13C H 0.507778 0.580601 0.405574 0.040 Uiso 1 1 calc R U . . .
C14 C 0.4660(5) 0.3935(4) 0.3343(4) 0.0213(10) Uani 1 1 d . . . . .
C15 C 0.3621(5) 0.3648(4) 0.4138(4) 0.0253(11) Uani 1 1 d . . . . .
H15 H 0.305773 0.416954 0.410899 0.030 Uiso 1 1 calc R U . . .
C16 C 0.3403(5) 0.2619(4) 0.4962(4) 0.0254(11) Uani 1 1 d . . . . .
H16 H 0.268726 0.244891 0.548836 0.030 Uiso 1 1 calc R U . . .
C17 C 0.4194(5) 0.1818(4) 0.5054(4) 0.0264(11) Uani 1 1 d . . . . .
C18 C 0.5246(5) 0.2099(4) 0.4281(4) 0.0231(10) Uani 1 1 d . . . . .
H18 H 0.580908 0.157365 0.432803 0.028 Uiso 1 1 calc R U . . .
C19 C 0.5491(5) 0.3145(4) 0.3432(4) 0.0221(10) Uani 1 1 d . . . . .
C20 C 0.3933(6) 0.0692(4) 0.5945(4) 0.0313(12) Uani 1 1 d . . . . .
H20A H 0.338891 0.027013 0.579206 0.047 Uiso 1 1 calc R U . . .
H20B H 0.356628 0.073404 0.660578 0.047 Uiso 1 1 calc R U . . .
H20C H 0.467408 0.033547 0.602003 0.047 Uiso 1 1 calc R U . . .
C21 C 0.8056(5) 0.2849(5) 0.2986(4) 0.0288(12) Uani 1 1 d . . . . .
H21 H 0.785973 0.206901 0.317306 0.035 Uiso 1 1 calc R U . . .
C22 C 0.8175(6) 0.2917(5) 0.3994(5) 0.0345(13) Uani 1 1 d . . . . .
H22A H 0.834497 0.367806 0.383703 0.052 Uiso 1 1 calc R U . . .
H22B H 0.882410 0.249295 0.426119 0.052 Uiso 1 1 calc R U . . .
H22C H 0.743166 0.262449 0.453058 0.052 Uiso 1 1 calc R U . . .
C23 C 0.9207(6) 0.3235(6) 0.2136(5) 0.0450(17) Uani 1 1 d . . . . .
H23A H 0.909427 0.316556 0.150910 0.068 Uiso 1 1 calc R U . . .
H23B H 0.984023 0.278915 0.240965 0.068 Uiso 1 1 calc R U . . .
H23C H 0.942457 0.399750 0.194228 0.068 Uiso 1 1 calc R U . . .
C24 C 0.6665(5) 0.3208(4) 0.1393(4) 0.0240(11) Uani 1 1 d . . . . .
H24 H 0.737911 0.352025 0.079485 0.029 Uiso 1 1 calc R U . . .
C25 C 0.5574(5) 0.3676(4) 0.0953(4) 0.0270(11) Uani 1 1 d . . . . .
H25A H 0.551839 0.347407 0.038653 0.041 Uiso 1 1 calc R U . . .
H25B H 0.565114 0.447003 0.066936 0.041 Uiso 1 1 calc R U . . .
H25C H 0.485692 0.338259 0.152175 0.041 Uiso 1 1 calc R U . . .
C26 C 0.6593(6) 0.1977(4) 0.1788(5) 0.0319(13) Uani 1 1 d . . . . .
H26A H 0.589675 0.164722 0.237402 0.048 Uiso 1 1 calc R U . . .
H26B H 0.731209 0.169409 0.203522 0.048 Uiso 1 1 calc R U . . .
H26C H 0.652466 0.180014 0.120929 0.048 Uiso 1 1 calc R U . . .
O1 O 0.2765(5) -0.0070(4) 0.4255(4) 0.0574(14) Uani 1 1 d . . . . .
C27 C 0.1643(7) 0.0165(8) 0.4674(6) 0.064(2) Uani 1 1 d . . . . .
H27A H 0.160584 0.006989 0.540348 0.077 Uiso 1 1 calc R U . . .
H27B H 0.102483 -0.034634 0.470696 0.077 Uiso 1 1 calc R U . . .
C28 C 0.1409(7) 0.1323(7) 0.3988(7) 0.059(2) Uani 1 1 d . . . . .
H28A H 0.131055 0.176683 0.438673 0.070 Uiso 1 1 calc R U . . .
H28B H 0.069597 0.134398 0.370367 0.070 Uiso 1 1 calc R U . . .
C29 C 0.2554(7) 0.1717(6) 0.3093(5) 0.0458(16) Uani 1 1 d . . . . .
H29A H 0.237016 0.215445 0.239217 0.055 Uiso 1 1 calc R U . . .
H29B H 0.312100 0.215063 0.322142 0.055 Uiso 1 1 calc R U . . .
C30 C 0.3026(8) 0.0671(6) 0.3165(6) 0.0511(18) Uani 1 1 d . . . . .
H30A H 0.264222 0.039290 0.276332 0.061 Uiso 1 1 calc R U . . .
H30B H 0.389327 0.077482 0.287104 0.061 Uiso 1 1 calc R U . . .
O2 O 1.1438(6) 0.9547(6) 0.1703(6) 0.096(2) Uani 1 1 d D . . . .
C31 C 1.0842(7) 0.8671(6) 0.2650(7) 0.077(3) Uani 1 1 d D . . . .
H31A H 1.123199 0.857055 0.323283 0.092 Uiso 1 1 calc R U . . .
H31B H 1.087108 0.799192 0.256124 0.092 Uiso 1 1 calc R U . . .
C32 C 0.9583(8) 0.8913(8) 0.2911(10) 0.138(7) Uani 1 1 d D . . . .
H32A H 0.933876 0.877037 0.366501 0.165 Uiso 1 1 calc R U . . .
H32B H 0.904483 0.846359 0.277233 0.165 Uiso 1 1 calc R U . . .
C33 C 0.9556(9) 1.0107(8) 0.2194(11) 0.135(6) Uani 1 1 d D . . . .
H33A H 0.880279 1.025029 0.195184 0.162 Uiso 1 1 calc R U . . .
H33B H 0.964977 1.055871 0.255986 0.162 Uiso 1 1 calc R U . . .
C34 C 1.0596(10) 1.0332(10) 0.1277(9) 0.141(7) Uani 1 1 d D . . . .
H34A H 1.034298 1.023855 0.070178 0.169 Uiso 1 1 calc R U . . .
H34B H 1.095684 1.108383 0.099142 0.169 Uiso 1 1 calc R U . . .
O3 O 1.0387(12) 0.6330(9) 0.4621(9) 0.081(4) Uani 0.5 1 d D U P A -1
C38 C 0.9474(14) 0.5649(12) 0.5585(12) 0.060(5) Uani 0.5 1 d D U P A -1
H38A H 0.872350 0.600875 0.559560 0.072 Uiso 0.5 1 calc R U P A -1
H38B H 0.975048 0.552422 0.623192 0.072 Uiso 0.5 1 calc R U P A -1
C37 C 0.9295(16) 0.4585(12) 0.5528(16) 0.058(5) Uani 0.5 1 d D U P A -1
H37A H 0.924264 0.396543 0.623223 0.070 Uiso 0.5 1 calc R U P A -1
H37B H 0.855308 0.456005 0.529709 0.070 Uiso 0.5 1 calc R U P A -1
C36 C 1.0305(13) 0.4530(11) 0.4772(11) 0.050(4) Uani 0.5 1 d D U P A -1
H36A H 1.080681 0.396401 0.514635 0.060 Uiso 0.5 1 calc R U P A -1
H36B H 1.002956 0.432849 0.426668 0.060 Uiso 0.5 1 calc R U P A -1
C35 C 1.099(2) 0.5564(13) 0.4206(19) 0.068(5) Uani 0.5 1 d D U P A -1
H35A H 1.102747 0.585048 0.343736 0.082 Uiso 0.5 1 calc R U P A -1
H35B H 1.180757 0.548457 0.431778 0.082 Uiso 0.5 1 calc R U P A -1

loop_
_atom_site_aniso_label
_atom_site_aniso_U_11
_atom_site_aniso_U_22
_atom_site_aniso_U_33
_atom_site_aniso_U_23
_atom_site_aniso_U_13
_atom_site_aniso_U_12
Te1 0.0422(2) 0.0301(2) 0.02087(19) -0.00986(16) 0.00069(15) 0.00287(16)
Te2 0.0389(2) 0.0385(2) 0.0351(2) -0.02218(18) -0.01646(17) 0.00612(17)
Nb1 0.0275(2) 0.0180(2) 0.0166(2) -0.00807(18) -0.00462(17) 0.00165(17)
P1 0.0285(7) 0.0212(6) 0.0173(6) -0.0098(5) -0.0056(5) 0.0037(5)
P2 0.0324(7) 0.0172(6) 0.0153(6) -0.0074(5) -0.0059(5) 0.0024(5)
N1 0.029(2) 0.020(2) 0.017(2) -0.0109(17) -0.0055(17) 0.0034(17)
C1 0.031(3) 0.021(2) 0.015(2) -0.009(2) -0.0026(19) 0.003(2)
C2 0.034(3) 0.023(3) 0.021(3) -0.012(2) -0.005(2) 0.000(2)
C3 0.027(3) 0.036(3) 0.024(3) -0.014(2) -0.005(2) 0.001(2)
C4 0.027(3) 0.039(3) 0.017(2) -0.013(2) -0.004(2) 0.005(2)
C5 0.032(3) 0.020(2) 0.018(2) -0.007(2) -0.001(2) 0.005(2)
C6 0.034(3) 0.023(3) 0.014(2) -0.010(2) -0.005(2) 0.003(2)
C7 0.037(3) 0.040(3) 0.031(3) -0.014(3) -0.012(3) 0.006(3)
C8 0.042(3) 0.018(2) 0.017(2) -0.008(2) -0.006(2) 0.004(2)
C9 0.048(3) 0.022(3) 0.019(3) -0.006(2) -0.005(2) 0.005(2)
C10 0.057(4) 0.027(3) 0.032(3) -0.013(3) -0.011(3) -0.008(3)
C11 0.036(3) 0.022(3) 0.019(2) -0.012(2) -0.007(2) 0.006(2)
C12 0.055(4) 0.034(3) 0.022(3) -0.017(2) -0.011(3) 0.020(3)
C13 0.037(3) 0.029(3) 0.018(3) -0.014(2) -0.007(2) 0.005(2)
C14 0.029(3) 0.019(2) 0.017(2) -0.010(2) -0.005(2) -0.001(2)
C15 0.032(3) 0.027(3) 0.020(2) -0.013(2) -0.005(2) 0.002(2)
C16 0.035(3) 0.025(3) 0.018(2) -0.011(2) -0.005(2) -0.001(2)
C17 0.043(3) 0.018(2) 0.018(2) -0.006(2) -0.008(2) -0.004(2)
C18 0.035(3) 0.016(2) 0.020(2) -0.009(2) -0.008(2) 0.002(2)
C19 0.034(3) 0.020(2) 0.015(2) -0.010(2) -0.005(2) 0.003(2)
C20 0.045(3) 0.023(3) 0.023(3) -0.009(2) -0.004(2) -0.002(2)
C21 0.033(3) 0.027(3) 0.026(3) -0.011(2) -0.009(2) 0.009(2)
C22 0.049(4) 0.031(3) 0.030(3) -0.012(3) -0.024(3) 0.009(3)
C23 0.032(3) 0.060(4) 0.032(3) -0.010(3) -0.006(3) 0.017(3)
C24 0.032(3) 0.023(3) 0.017(2) -0.009(2) -0.004(2) 0.002(2)
C25 0.043(3) 0.024(3) 0.021(3) -0.013(2) -0.012(2) 0.006(2)
C26 0.051(4) 0.024(3) 0.025(3) -0.014(2) -0.010(3) 0.008(3)
O1 0.078(4) 0.046(3) 0.048(3) -0.021(2) -0.015(3) 0.011(3)
C27 0.039(4) 0.077(6) 0.045(4) 0.002(4) -0.010(3) 0.005(4)
C28 0.057(5) 0.063(5) 0.065(5) -0.035(4) -0.020(4) 0.019(4)
C29 0.066(5) 0.037(4) 0.035(4) -0.016(3) -0.012(3) 0.000(3)
C30 0.069(5) 0.038(4) 0.041(4) -0.014(3) -0.009(4) 0.000(3)
O2 0.085(5) 0.083(5) 0.096(6) -0.027(4) 0.005(4) 0.009(4)
C31 0.066(6) 0.052(5) 0.104(8) -0.036(5) 0.004(5) -0.007(4)
C32 0.103(10) 0.090(9) 0.161(14) -0.044(9) 0.068(10) -0.024(8)
C33 0.071(8) 0.086(9) 0.201(17) -0.043(10) 0.023(9) 0.016(6)
C34 0.118(11) 0.098(10) 0.142(13) -0.006(9) -0.008(10) 0.047(9)
O3 0.115(9) 0.069(7) 0.060(7) -0.031(6) -0.014(7) -0.019(7)
C38 0.040(8) 0.074(10) 0.058(10) -0.025(8) -0.004(7) 0.003(7)
C37 0.038(8) 0.088(11) 0.042(10) -0.025(9) -0.005(7) 0.015(8)
C36 0.038(8) 0.085(10) 0.035(8) -0.029(7) -0.015(6) 0.000(7)
C35 0.067(11) 0.077(10) 0.055(11) -0.028(8) -0.003(8) 0.010(8)

loop_
_atom_type_symbol
_atom_type_description
_atom_type_scat_dispersion_real
_atom_type_scat_dispersion_imag
_atom_type_scat_source
C C 0.0033 0.0016 'International Tables Vol C Tables 4.2.6.8 and 6.1.1.4'
H H 0.0000 0.0000 'International Tables Vol C Tables 4.2.6.8 and 6.1.1.4'
N N 0.0061 0.0033 'International Tables Vol C Tables 4.2.6.8 and 6.1.1.4'
Nb Nb -2.0727 0.6215 'International Tables Vol C Tables 4.2.6.8 and 6.1.1.4'
O O 0.0106 0.0060 'International Tables Vol C Tables 4.2.6.8 and 6.1.1.4'
P P 0.1023 0.0942 'International Tables Vol C Tables 4.2.6.8 and 6.1.1.4'
Te Te -0.5308 1.6751 'International Tables Vol C Tables 4.2.6.8 and 6.1.1.4'

loop_
_geom_angle_atom_site_label_1
_geom_angle_atom_site_label_2
_geom_angle_atom_site_label_3
_geom_angle
_geom_angle_site_symmetry_1
_geom_angle_site_symmetry_3
_geom_angle_publ_flag
Te1 Nb1 Te2 111.67(2) . . ?
Te1 Nb1 P1 95.83(3) . . ?
Te1 Nb1 P2 103.73(3) . . ?
Te2 Nb1 P1 103.38(3) . . ?
Te2 Nb1 P2 94.46(3) . . ?
P2 Nb1 P1 146.44(5) . . ?
N1 Nb1 Te1 124.66(11) . . ?
N1 Nb1 Te2 123.67(11) . . ?
N1 Nb1 P1 73.56(12) . . ?
N1 Nb1 P2 72.89(12) . . ?
C19 P1 Nb1 98.27(17) . . ?
C19 P1 C21 107.8(2) . . ?
C19 P1 C24 105.8(2) . . ?
C21 P1 Nb1 123.3(2) . . ?
C21 P1 C24 104.7(3) . . ?
C24 P1 Nb1 115.27(17) . . ?
C6 P2 Nb1 99.28(18) . . ?
C6 P2 C8 107.5(2) . . ?
C6 P2 C11 104.7(2) . . ?
C8 P2 Nb1 123.29(19) . . ?
C8 P2 C11 104.6(2) . . ?
C11 P2 Nb1 115.63(17) . . ?
C1 N1 Nb1 121.9(3) . . ?
C1 N1 C14 117.5(4) . . ?
C14 N1 Nb1 120.5(3) . . ?
C2 C1 N1 123.1(5) . . ?
C6 C1 N1 119.3(5) . . ?
C6 C1 C2 117.6(5) . . ?
C3 C2 C1 120.7(5) . . ?
C2 C3 C4 122.5(5) . . ?
C3 C4 C5 117.1(5) . . ?
C3 C4 C7 121.7(5) . . ?
C5 C4 C7 121.2(5) . . ?
C6 C5 C4 121.5(5) . . ?
C1 C6 P2 113.3(4) . . ?
C5 C6 P2 126.0(4) . . ?
C5 C6 C1 120.7(5) . . ?
C9 C8 P2 112.7(4) . . ?
C9 C8 C10 111.7(5) . . ?
C10 C8 P2 108.9(4) . . ?
C12 C11 P2 113.0(4) . . ?
C12 C11 C13 110.4(5) . . ?
C13 C11 P2 111.3(4) . . ?
C15 C14 N1 123.1(5) . . ?
C15 C14 C19 117.8(5) . . ?
C19 C14 N1 119.0(4) . . ?
C16 C15 C14 120.8(5) . . ?
C15 C16 C17 122.5(5) . . ?
C16 C17 C20 121.9(5) . . ?
C18 C17 C16 117.4(5) . . ?
C18 C17 C20 120.7(5) . . ?
C17 C18 C19 121.2(5) . . ?
C14 C19 P1 114.1(4) . . ?
C18 C19 P1 125.7(4) . . ?
C18 C19 C14 120.2(5) . . ?
C22 C21 P1 112.5(4) . . ?
C23 C21 P1 108.7(4) . . ?
C23 C21 C22 112.2(5) . . ?
C25 C24 P1 110.8(4) . . ?
C26 C24 P1 113.0(4) . . ?
C26 C24 C25 110.3(5) . . ?
C27 O1 C30 105.1(6) . . ?
O1 C27 C28 110.2(6) . . ?
C27 C28 C29 102.0(6) . . ?
C30 C29 C28 102.2(6) . . ?
O1 C30 C29 106.7(6) . . ?
C31 O2 C34 109.5(5) . . ?
O2 C31 C32 108.6(5) . . ?
C31 C32 C33 105.0(5) . . ?
C34 C33 C32 103.8(5) . . ?
O2 C34 C33 105.6(6) . . ?
C38 O3 C35 106.2(5) . . ?
O3 C38 C37 105.8(5) . . ?
C36 C37 C38 107.0(6) . . ?
C35 C36 C37 110.1(6) . . ?
C36 C35 O3 107.7(5) . . ?

loop_
_geom_bond_atom_site_label_1
_geom_bond_atom_site_label_2
_geom_bond_distance
_geom_bond_site_symmetry_2
_geom_bond_publ_flag
Te1 Nb1 2.5280(6) . ?
Te2 Nb1 2.5282(6) . ?
Nb1 P1 2.6010(14) . ?
Nb1 P2 2.5958(14) . ?
Nb1 N1 2.150(4) . ?
P1 C19 1.806(5) . ?
P1 C21 1.853(6) . ?
P1 C24 1.855(5) . ?
P2 C6 1.805(6) . ?
P2 C8 1.852(5) . ?
P2 C11 1.855(5) . ?
N1 C1 1.415(7) . ?
N1 C14 1.419(6) . ?
C1 C2 1.412(7) . ?
C1 C6 1.405(7) . ?
C2 C3 1.375(8) . ?
C3 C4 1.394(8) . ?
C4 C5 1.402(8) . ?
C4 C7 1.514(8) . ?
C5 C6 1.395(7) . ?
C8 C9 1.521(7) . ?
C8 C10 1.540(8) . ?
C11 C12 1.533(8) . ?
C11 C13 1.537(7) . ?
C14 C15 1.398(7) . ?
C14 C19 1.414(7) . ?
C15 C16 1.376(7) . ?
C16 C17 1.393(8) . ?
C17 C18 1.393(8) . ?
C17 C20 1.502(7) . ?
C18 C19 1.407(7) . ?
C21 C22 1.525(8) . ?
C21 C23 1.525(8) . ?
C24 C25 1.535(7) . ?
C24 C26 1.525(7) . ?
O1 C27 1.404(10) . ?
O1 C30 1.418(9) . ?
C27 C28 1.517(12) . ?
C28 C29 1.551(11) . ?
C29 C30 1.491(10) . ?
O2 C31 1.410(7) . ?
O2 C34 1.455(8) . ?
C31 C32 1.494(8) . ?
C32 C33 1.512(8) . ?
C33 C34 1.507(8) . ?
O3 C38 1.486(8) . ?
O3 C35 1.508(8) . ?
C38 C37 1.514(9) . ?
C37 C36 1.442(9) . ?
C36 C35 1.438(8) . ?
